data_7160343
loop_
_publ_author_name
'Zhou, Jing'
'Sheng, Xue'
'Jiang, Man'
'Cui, Hai-Lei'

_publ_section_title
;
 FeCl3-Catalyzed Oxidative Diselenylation of Pyrrole-tethered Indoles
;
_journal_name_full 'Organic &amp; Biomolecular Chemistry'
_journal_paper_doi 10.1039/D4OB01929F
_journal_year 2025
_chemical_absolute_configuration ad
_chemical_formula_moiety 'C29 H26 N2 O2 Se'
_chemical_formula_sum 'C29 H26 N2 O2 Se'
_chemical_formula_weight 513.48
_space_group_crystal_system tetragonal
_space_group_IT_number 76
_space_group_name_Hall 'P 4w'
_space_group_name_H-M_alt 'P 41'
_atom_sites_solution_hydrogens geom
_atom_sites_solution_primary direct
_audit_creation_date 2024-12-20
_audit_creation_method
;
Olex2 1.5-beta
(compiled 2022.04.07 svn.rca3783a0 for OlexSys, GUI svn.r6439)
;
_audit_update_record
;
2024-12-20 deposited with the CCDC.	2025-01-13 downloaded from the CCDC.
;
_cell_angle_alpha 90
_cell_angle_beta 90
_cell_angle_gamma 90
_cell_formula_units_Z 8
_cell_length_a 9.7120(3)
_cell_length_b 9.7120(3)
_cell_length_c 50.789(3)
_cell_measurement_reflns_used 4561
_cell_measurement_temperature 153.15
_cell_measurement_theta_max 67.365
_cell_measurement_theta_min 3.481
_cell_volume 4790.6(4)
_computing_cell_refinement 'SAINT V8.40B (?, 2016)'
_computing_data_reduction 'SAINT V8.40B (?, 2016)'
_computing_molecular_graphics 'Olex2 1.5-beta (Dolomanov et al., 2009)'
_computing_publication_material 'Olex2 1.5-beta (Dolomanov et al., 2009)'
_computing_structure_refinement 'SHELXL 2018/3 (Sheldrick, 2015)'
_computing_structure_solution 'SHELXS  (Sheldrick, 2008)'
_diffrn_ambient_temperature 153.15
_diffrn_measured_fraction_theta_full 1.000
_diffrn_measured_fraction_theta_max 0.996
_diffrn_measurement_device_type Bruker
_diffrn_radiation_type CuK\a
_diffrn_radiation_wavelength 1.54178
_diffrn_reflns_av_R_equivalents 0.0772
_diffrn_reflns_av_unetI/netI 0.0449
_diffrn_reflns_Laue_measured_fraction_full 1.000
_diffrn_reflns_Laue_measured_fraction_max 0.996
_diffrn_reflns_number 4449
_diffrn_reflns_point_group_measured_fraction_full 0.506
_diffrn_reflns_point_group_measured_fraction_max 0.504
_diffrn_reflns_theta_full 67.679
_diffrn_reflns_theta_max 68.439
_diffrn_reflns_theta_min 3.481
_diffrn_source_current 1.0
_diffrn_source_power 0.05
_diffrn_source_voltage 50.0
_exptl_absorpt_coefficient_mu 2.351
_exptl_absorpt_correction_T_max 0.753056
_exptl_absorpt_correction_T_min 0.453975
_exptl_absorpt_correction_type multi-scan
_exptl_absorpt_process_details
;
 TWINABS-2012/1 (Bruker,2012) was used for absorption correction.
 
For component 1:
 wR2(int) was 0.1475 before and 0.1214 after correction.
 The Ratio of minimum to maximum transmission is 0.60.

Final HKLF 4 output contains 68473 reflections, Rint = 0.1490
 (19786 with I > 3sig(I), Rint = 0.0772)
;
_exptl_crystal_colour colourless
_exptl_crystal_colour_primary colourless
_exptl_crystal_density_diffrn 1.424
_exptl_crystal_description block
_exptl_crystal_F_000 2112
_exptl_crystal_size_max 0.15
_exptl_crystal_size_mid 0.12
_exptl_crystal_size_min 0.08
_refine_diff_density_max 1.276
_refine_diff_density_min -0.889
_refine_diff_density_rms 0.130
_refine_ls_abs_structure_details
;
No quotients, so Flack parameter determined by classical intensity fit
;
_refine_ls_abs_structure_Flack 0.13(6)
_refine_ls_extinction_coef 0.00187(10)
_refine_ls_extinction_expression Fc^*^=kFc[1+0.001xFc^2^\l^3^/sin(2\q)]^-1/4^
_refine_ls_extinction_method 'SHELXL-2018/3 (Sheldrick 2018)'
_refine_ls_goodness_of_fit_ref 1.114
_refine_ls_hydrogen_treatment constr
_refine_ls_matrix_type full
_refine_ls_number_parameters 618
_refine_ls_number_reflns 4449
_refine_ls_number_restraints 268
_refine_ls_restrained_S_all 1.079
_refine_ls_R_factor_all 0.1032
_refine_ls_R_factor_gt 0.0947
_refine_ls_shift/su_max 0.001
_refine_ls_shift/su_mean 0.000
_refine_ls_structure_factor_coef Fsqd
_refine_ls_weighting_details 'w=1/[\s^2^(Fo^2^)+(0.0923P)^2^+32.6904P] where P=(Fo^2^+2Fc^2^)/3'
_refine_ls_weighting_scheme calc
_refine_ls_wR_factor_gt 0.2311
_refine_ls_wR_factor_ref 0.2391
_reflns_Friedel_coverage 0.000
_reflns_Friedel_fraction_full 0.000
_reflns_Friedel_fraction_max 0.000
_reflns_number_gt 3986
_reflns_number_total 4449
_reflns_threshold_expression 'I > 2\s(I)'
_cod_data_source_file d4ob01929f2.cif
_cod_data_source_block 1207_5
_cod_database_code 7160343
_shelx_shelxl_version_number 2018/3
_shelx_space_group_comment
;
The symmetry employed for this shelxl refinement is uniquely defined
by the following loop, which should always be used as a source of
symmetry information in preference to the above space-group names.
They are only intended as comments.
;
_shelx_estimated_absorpt_t_max 0.834
_shelx_estimated_absorpt_t_min 0.719
_olex2_refinement_description
;
1. Fixed Uiso
 At 1.2 times of:
  All C(H) groups, All C(H,H) groups, All N(H) groups
 At 1.5 times of:
  All C(H,H,H) groups
2. Rigid body (RIGU) restrains
 Se1, O1, O2, N1, H1, N2, C00X, C1, C2, H2, C3, H3, C4, H4, C5, H5, C6, C7, H7,
  C8, C9, H9A, H9B, C10, H10A, H10B, C11, H11A, H11B, H11C, C12, C13, C14, C15,
 C16, C17, H17, C18, H18, C19, H19, C20, H20, C21, H21, C22, C23, H23, C24, H24,
  C25, H25, C26, H26, C27, H27, C28, H28A, H28B, H28C
 with sigma for 1-2 distances of 0.001 and sigma for 1-3 distances of 0.008
3.a Secondary CH2 refined with riding coordinates:
 C9(H9A,H9B), C10(H10A,H10B), C37(H37A,H37B), C38(H38A,H38B)
3.b Aromatic/amide H refined with riding coordinates:
 N1(H1), C2(H2), C3(H3), C4(H4), C5(H5), C7(H7), C17(H17), C18(H18), C19(H19),
 C20(H20), C21(H21), C23(H23), C24(H24), C25(H25), C26(H26), C27(H27), N3(H3A),
 C29(H29), C32(H32), C33(H33), C34(H34), C35(H35), C45(H45), C46(H46), C47(H47),
  C48(H48), C49(H49), C51(H51), C52(H52), C53(H53), C54(H54), C55(H55)
3.c Idealised Me refined as rotating group:
 C11(H11A,H11B,H11C), C28(H28A,H28B,H28C), C39(H39A,H39B,H39C), C57(H57A,H57B,
 H57C)
;
_olex2_submission_special_instructions 'No special instructions were received'

loop_
_space_group_symop_operation_xyz
'x, y, z'
'-x, -y, z+1/2'
'-y, x, z+1/4'
'y, -x, z+3/4'

loop_
_atom_site_label
_atom_site_type_symbol
_atom_site_fract_x
_atom_site_fract_y
_atom_site_fract_z
_atom_site_U_iso_or_equiv
_atom_site_adp_type
_atom_site_occupancy
_atom_site_site_symmetry_order
_atom_site_calc_flag
_atom_site_refinement_flags_posn
_atom_site_refinement_flags_adp
_atom_site_refinement_flags_occupancy
_atom_site_disorder_assembly
_atom_site_disorder_group
Se1 Se 0.07802(9) 0.15653(9) 0.48709(2) 0.0518(2) Uani 1 1 d . . . . .
O1 O 0.3852(6) 0.3663(6) 0.57956(13) 0.0559(12) Uani 1 1 d . . . . .
O2 O 0.3759(6) 0.5854(6) 0.56560(13) 0.0548(10) Uani 1 1 d . . . . .
N1 N 0.2590(8) 0.5803(7) 0.38382(16) 0.0539(9) Uani 1 1 d . . . . .
H1 H 0.285164 0.638255 0.371474 0.065 Uiso 1 1 calc R U . . .
N2 N 0.2142(7) 0.4163(7) 0.49598(14) 0.0484(9) Uani 1 1 d . . . . .
C00X C 0.1783(7) 0.2887(8) 0.50651(17) 0.0446(10) Uani 1 1 d . . . . .
C1 C 0.1423(8) 0.4203(9) 0.40655(18) 0.0493(8) Uani 1 1 d . . . . .
C2 C 0.0396(8) 0.3234(8) 0.4097(2) 0.0525(10) Uani 1 1 d . . . . .
H2 H 0.033945 0.271533 0.425500 0.063 Uiso 1 1 calc R U . . .
C3 C -0.0566(9) 0.3017(10) 0.3894(2) 0.0605(12) Uani 1 1 d . . . . .
H3 H -0.126127 0.233573 0.391284 0.073 Uiso 1 1 calc R U . . .
C4 C -0.0489(10) 0.3826(10) 0.3661(2) 0.0644(10) Uani 1 1 d . . . . .
H4 H -0.116083 0.369536 0.352787 0.077 Uiso 1 1 calc R U . . .
C5 C 0.0502(10) 0.4766(9) 0.3625(2) 0.0573(10) Uani 1 1 d . . . . .
H5 H 0.056042 0.528086 0.346594 0.069 Uiso 1 1 calc R U . . .
C6 C 0.1420(10) 0.4955(8) 0.38232(18) 0.0523(9) Uani 1 1 d . . . . .
C7 C 0.3264(10) 0.5603(9) 0.40703(19) 0.0588(11) Uani 1 1 d . . . . .
H7 H 0.409573 0.604362 0.412102 0.071 Uiso 1 1 calc R U . . .
C8 C 0.2541(9) 0.4649(9) 0.42215(19) 0.0516(9) Uani 1 1 d . . . . .
C9 C 0.2957(9) 0.4156(10) 0.44922(18) 0.0528(14) Uani 1 1 d . . . . .
H9A H 0.386676 0.454046 0.454017 0.063 Uiso 1 1 calc R U . . .
H9B H 0.302396 0.313856 0.449400 0.063 Uiso 1 1 calc R U . . .
C10 C 0.1870(9) 0.4632(9) 0.46883(17) 0.0512(14) Uani 1 1 d . . . . .
H10A H 0.182963 0.565070 0.468631 0.061 Uiso 1 1 calc R U . . .
H10B H 0.095991 0.428170 0.463176 0.061 Uiso 1 1 calc R U . . .
C11 C 0.3426(9) 0.6317(9) 0.5085(2) 0.056(2) Uani 1 1 d . . . . .
H11A H 0.388544 0.627310 0.491342 0.085 Uiso 1 1 calc R U . . .
H11B H 0.409881 0.656379 0.522088 0.085 Uiso 1 1 calc R U . . .
H11C H 0.269678 0.701372 0.507944 0.085 Uiso 1 1 calc R U . . .
C12 C 0.2808(8) 0.4937(8) 0.51484(18) 0.0476(10) Uani 1 1 d . . . . .
C13 C 0.2840(8) 0.4143(8) 0.53763(18) 0.0475(9) Uani 1 1 d . . . . .
C14 C 0.3530(9) 0.4508(9) 0.56247(18) 0.0529(10) Uani 1 1 d . . . . .
C15 C 0.2163(8) 0.2848(8) 0.53291(18) 0.0460(9) Uani 1 1 d . . . . .
C16 C 0.1889(8) 0.1717(8) 0.55134(18) 0.0472(10) Uani 1 1 d . . . . .
C17 C 0.2311(8) 0.0371(8) 0.54641(18) 0.0457(12) Uani 1 1 d . . . . .
H17 H 0.279519 0.016818 0.530631 0.055 Uiso 1 1 calc R U . . .
C18 C 0.2034(10) -0.0683(9) 0.56430(19) 0.0564(12) Uani 1 1 d . . . . .
H18 H 0.234013 -0.159222 0.560627 0.068 Uiso 1 1 calc R U . . .
C19 C 0.1320(10) -0.0423(9) 0.58726(19) 0.0583(12) Uani 1 1 d . . . . .
H19 H 0.111668 -0.114500 0.599253 0.070 Uiso 1 1 calc R U . . .
C20 C 0.0893(9) 0.0959(9) 0.5926(2) 0.0538(14) Uani 1 1 d . . . . .
H20 H 0.040523 0.114737 0.608399 0.065 Uiso 1 1 calc R U . . .
C21 C 0.1174(8) 0.2042(8) 0.57518(18) 0.0492(11) Uani 1 1 d . . . . .
H21 H 0.089946 0.295892 0.579051 0.059 Uiso 1 1 calc R U . . .
C22 C 0.2318(9) 0.0501(9) 0.47413(18) 0.0510(11) Uani 1 1 d . . . . .
C23 C 0.3671(9) 0.0811(9) 0.47861(19) 0.0554(15) Uani 1 1 d . . . . .
H23 H 0.390805 0.160921 0.488416 0.066 Uiso 1 1 calc R U . . .
C24 C 0.4698(9) -0.0040(9) 0.46884(18) 0.0528(12) Uani 1 1 d . . . . .
H24 H 0.563669 0.018777 0.471758 0.063 Uiso 1 1 calc R U . . .
C25 C 0.4350(10) -0.1282(9) 0.45414(19) 0.0551(12) Uani 1 1 d . . . . .
H25 H 0.504920 -0.187929 0.447770 0.066 Uiso 1 1 calc R U . . .
C26 C 0.2987(9) -0.1563(9) 0.44976(19) 0.0524(15) Uani 1 1 d . . . . .
H26 H 0.273608 -0.236096 0.440072 0.063 Uiso 1 1 calc R U . . .
C27 C 0.1927(8) -0.0660(8) 0.45969(18) 0.0488(11) Uani 1 1 d . . . . .
H27 H 0.098202 -0.085093 0.456484 0.059 Uiso 1 1 calc R U . . .
C28 C 0.4492(11) 0.6249(10) 0.5896(2) 0.0689(18) Uani 1 1 d . . . . .
H28A H 0.546677 0.600228 0.587983 0.103 Uiso 1 1 calc R U . . .
H28B H 0.409172 0.576425 0.604738 0.103 Uiso 1 1 calc R U . . .
H28C H 0.440861 0.724496 0.592312 0.103 Uiso 1 1 calc R U . . .
Se2 Se 0.97140(9) 0.75107(9) 0.51260(2) 0.0521(2) Uani 1 1 d . . . . .
O3 O 0.6745(6) 0.3229(6) 0.43487(13) 0.0590(18) Uani 1 1 d . . . . .
O4 O 0.6414(7) 0.5426(7) 0.42360(15) 0.066(2) Uani 1 1 d . . . . .
N3 N 0.7838(8) 0.3197(7) 0.61602(15) 0.057(2) Uani 1 1 d . . . . .
H3A H 0.757205 0.258560 0.627752 0.068 Uiso 1 1 calc R U . . .
N4 N 0.8345(8) 0.4907(7) 0.50550(15) 0.053(2) Uani 1 1 d . . . . .
C29 C 0.7178(8) 0.3466(9) 0.59230(18) 0.052(2) Uani 1 1 d . . . . .
H29 H 0.637382 0.301307 0.586110 0.063 Uiso 1 1 calc R U . . .
C30 C 0.7885(7) 0.4509(9) 0.5790(2) 0.053(2) Uani 1 1 d . . . . .
C31 C 0.8994(8) 0.4846(9) 0.5951(2) 0.055(2) Uani 1 1 d . . . . .
C32 C 1.0060(10) 0.5874(9) 0.5923(2) 0.061(3) Uani 1 1 d . . . . .
H32 H 1.009642 0.646075 0.577312 0.073 Uiso 1 1 calc R U . . .
C33 C 1.1040(10) 0.5966(11) 0.6126(2) 0.064(3) Uani 1 1 d . . . . .
H33 H 1.176540 0.661520 0.610677 0.077 Uiso 1 1 calc R U . . .
C34 C 1.1012(10) 0.5182(10) 0.6347(2) 0.061(3) Uani 1 1 d . . . . .
H34 H 1.167434 0.533152 0.648203 0.073 Uiso 1 1 calc R U . . .
C35 C 0.9998(10) 0.4141(10) 0.6378(2) 0.061(3) Uani 1 1 d . . . . .
H35 H 1.001046 0.353726 0.652542 0.073 Uiso 1 1 calc R U . . .
C36 C 0.8970(9) 0.4036(9) 0.61826(19) 0.054(2) Uani 1 1 d . . . . .
C37 C 0.7551(9) 0.4978(10) 0.55205(18) 0.055(3) Uani 1 1 d . . . . .
H37A H 0.752438 0.599684 0.551770 0.066 Uiso 1 1 calc R U . . .
H37B H 0.662395 0.463777 0.547193 0.066 Uiso 1 1 calc R U . . .
C38 C 0.8602(9) 0.4470(10) 0.53154(17) 0.054(2) Uani 1 1 d . . . . .
H38A H 0.952854 0.479461 0.536795 0.065 Uiso 1 1 calc R U . . .
H38B H 0.861603 0.345113 0.531850 0.065 Uiso 1 1 calc R U . . .
C39 C 0.7002(10) 0.2809(8) 0.4929(2) 0.058(3) Uani 1 1 d . . . . .
H39A H 0.632247 0.256835 0.479446 0.088 Uiso 1 1 calc R U . . .
H39B H 0.654534 0.287854 0.510097 0.088 Uiso 1 1 calc R U . . .
H39C H 0.771355 0.209435 0.493698 0.088 Uiso 1 1 calc R U . . .
C40 C 0.7641(8) 0.4139(9) 0.4863(2) 0.053(2) Uani 1 1 d . . . . .
C41 C 0.7586(9) 0.4905(9) 0.46333(19) 0.053(2) Uani 1 1 d . . . . .
C42 C 0.8262(8) 0.6206(8) 0.46829(19) 0.049(2) Uani 1 1 d . . . . .
C43 C 0.8755(9) 0.6169(8) 0.49436(17) 0.050(2) Uani 1 1 d . . . . .
C44 C 0.8224(8) 0.8626(8) 0.52571(19) 0.049(2) Uani 1 1 d . . . . .
C45 C 0.8524(10) 0.9755(9) 0.54132(19) 0.054(2) Uani 1 1 d . . . . .
H45 H 0.945438 0.996017 0.545531 0.065 Uiso 1 1 calc R U . . .
C46 C 0.7514(9) 1.0562(8) 0.5506(2) 0.054(2) Uani 1 1 d . . . . .
H46 H 0.774977 1.133943 0.560977 0.065 Uiso 1 1 calc R U . . .
C47 C 0.6138(8) 1.0299(9) 0.54545(18) 0.051(2) Uani 1 1 d . . . . .
H47 H 0.543652 1.088984 0.551927 0.062 Uiso 1 1 calc R U . . .
C48 C 0.5815(11) 0.9136(9) 0.5304(2) 0.060(3) Uani 1 1 d . . . . .
H48 H 0.487808 0.892487 0.526951 0.072 Uiso 1 1 calc R U . . .
C49 C 0.6824(8) 0.8300(9) 0.52072(18) 0.054(2) Uani 1 1 d . . . . .
H49 H 0.659118 0.750743 0.510706 0.065 Uiso 1 1 calc R U . . .
C50 C 0.8562(8) 0.7292(8) 0.44898(19) 0.050(2) Uani 1 1 d . . . . .
C51 C 0.8200(9) 0.8637(8) 0.4533(2) 0.053(2) Uani 1 1 d . . . . .
H51 H 0.776642 0.887908 0.469389 0.063 Uiso 1 1 calc R U . . .
C52 C 0.8451(9) 0.9657(8) 0.43472(19) 0.056(3) Uani 1 1 d . . . . .
H52 H 0.814561 1.057013 0.437977 0.067 Uiso 1 1 calc R U . . .
C53 C 0.9151(10) 0.9355(9) 0.41113(19) 0.056(3) Uani 1 1 d . . . . .
H53 H 0.935810 1.005152 0.398615 0.068 Uiso 1 1 calc R U . . .
C54 C 0.9526(9) 0.7983(9) 0.4070(2) 0.058(3) Uani 1 1 d . . . . .
H54 H 0.998464 0.774325 0.391137 0.070 Uiso 1 1 calc R U . . .
C55 C 0.9252(10) 0.6967(9) 0.42521(19) 0.055(2) Uani 1 1 d . . . . .
H55 H 0.952762 0.604570 0.421811 0.066 Uiso 1 1 calc R U . . .
C56 C 0.6879(10) 0.4572(10) 0.4390(2) 0.061(3) Uani 1 1 d . . . . .
C57 C 0.5978(10) 0.2836(10) 0.4120(2) 0.065(3) Uani 1 1 d . . . . .
H57A H 0.646782 0.314051 0.396163 0.097 Uiso 1 1 calc R U . . .
H57B H 0.506601 0.326625 0.412550 0.097 Uiso 1 1 calc R U . . .
H57C H 0.587642 0.183232 0.411629 0.097 Uiso 1 1 calc R U . . .

loop_
_atom_site_aniso_label
_atom_site_aniso_U_11
_atom_site_aniso_U_22
_atom_site_aniso_U_33
_atom_site_aniso_U_23
_atom_site_aniso_U_13
_atom_site_aniso_U_12
Se1 0.0394(4) 0.0453(4) 0.0707(5) -0.0036(4) -0.0003(4) -0.0010(4)
O1 0.049(3) 0.0431(18) 0.0753(17) 0.0071(11) -0.0096(17) -0.0012(16)
O2 0.043(2) 0.0434(11) 0.0780(17) -0.0016(16) -0.0002(14) 0.0013(14)
N1 0.0579(15) 0.033(2) 0.0711(14) -0.002(2) 0.0074(12) 0.0019(12)
N2 0.042(2) 0.0409(12) 0.0622(11) 0.0020(9) 0.0009(12) -0.0031(12)
C00X 0.025(3) 0.0388(13) 0.0703(12) 0.0039(13) 0.0077(13) 0.0065(15)
C1 0.0405(13) 0.0442(17) 0.0634(14) 0.0022(12) 0.0030(11) 0.0035(10)
C2 0.0335(14) 0.0376(19) 0.0864(19) 0.001(2) 0.0011(12) 0.0098(11)
C3 0.040(2) 0.051(3) 0.0901(14) 0.0011(13) -0.0034(11) 0.006(2)
C4 0.0590(19) 0.0493(18) 0.0850(18) -0.0028(13) -0.003(2) 0.0091(12)
C5 0.0569(15) 0.046(2) 0.0690(18) -0.004(2) -0.0009(11) 0.0124(11)
C6 0.0591(14) 0.034(2) 0.0641(12) 0.0004(12) 0.0022(10) 0.0013(11)
C7 0.062(2) 0.044(2) 0.0696(14) -0.0025(14) 0.0051(11) -0.0101(16)
C8 0.0436(16) 0.045(2) 0.0657(12) 0.0019(11) 0.0017(10) 0.0001(12)
C9 0.041(2) 0.054(4) 0.0644(13) 0.0011(16) 0.0016(11) -0.002(2)
C10 0.041(2) 0.051(4) 0.0621(12) 0.0033(15) 0.0011(12) 0.000(2)
C11 0.046(3) 0.0414(15) 0.081(5) 0.008(2) 0.002(3) -0.0041(15)
C12 0.041(2) 0.0398(12) 0.0625(12) 0.0059(9) -0.0031(13) -0.0021(11)
C13 0.042(2) 0.0373(13) 0.0634(11) 0.0058(10) -0.0002(12) 0.0030(12)
C14 0.048(3) 0.0420(10) 0.0682(12) 0.0024(9) -0.0051(12) 0.0035(12)
C15 0.032(2) 0.0355(12) 0.0701(11) 0.0014(10) 0.0066(13) 0.0071(12)
C16 0.033(3) 0.0387(10) 0.0703(14) 0.0032(10) -0.0005(12) 0.0006(13)
C17 0.032(3) 0.0399(11) 0.066(2) 0.0002(11) -0.007(2) 0.0012(13)
C18 0.058(3) 0.0455(19) 0.0663(14) 0.0024(11) -0.0009(12) -0.0005(19)
C19 0.066(3) 0.0407(13) 0.0683(16) 0.0035(16) 0.0033(14) -0.0001(16)
C20 0.048(4) 0.0399(11) 0.074(2) 0.0039(11) 0.005(2) -0.0034(14)
C21 0.040(3) 0.0353(17) 0.0726(14) 0.0009(11) 0.0029(12) -0.0030(18)
C22 0.0418(12) 0.0446(16) 0.067(3) -0.0034(13) -0.0026(16) 0.0017(13)
C23 0.0408(11) 0.045(2) 0.080(4) -0.012(2) -0.0019(14) 0.0036(11)
C24 0.0407(19) 0.0497(15) 0.068(3) -0.0032(12) -0.0021(16) 0.0080(11)
C25 0.0530(12) 0.0464(17) 0.066(3) 0.0004(14) 0.0005(18) 0.0041(14)
C26 0.0518(11) 0.038(2) 0.067(4) -0.003(2) 0.0010(14) 0.0072(11)
C27 0.0356(19) 0.0452(15) 0.066(3) -0.0034(12) -0.0085(16) 0.0057(11)
C28 0.068(3) 0.048(4) 0.0908(18) -0.014(2) -0.0161(15) 0.012(3)
Se2 0.0367(4) 0.0449(4) 0.0749(5) -0.0026(4) -0.0003(4) 0.0002(4)
O3 0.057(3) 0.042(3) 0.078(4) -0.012(3) -0.009(3) -0.004(3)
O4 0.052(3) 0.066(4) 0.080(4) -0.001(4) -0.003(3) -0.004(3)
N3 0.062(4) 0.041(4) 0.067(4) 0.006(3) 0.007(4) -0.011(3)
N4 0.051(4) 0.041(3) 0.066(4) -0.004(3) 0.007(3) -0.007(3)
C29 0.036(4) 0.048(4) 0.074(5) -0.009(4) -0.001(4) 0.008(3)
C30 0.016(3) 0.057(5) 0.085(6) 0.002(4) 0.012(3) -0.011(3)
C31 0.030(4) 0.045(4) 0.089(6) -0.007(4) 0.018(4) 0.004(3)
C32 0.060(5) 0.037(4) 0.085(6) 0.006(4) -0.005(5) 0.004(4)
C33 0.049(5) 0.061(5) 0.082(6) 0.005(5) 0.002(5) -0.006(4)
C34 0.047(5) 0.057(5) 0.078(6) -0.001(5) -0.003(4) 0.011(4)
C35 0.054(5) 0.052(5) 0.077(6) 0.003(4) -0.004(5) -0.010(4)
C36 0.034(4) 0.051(5) 0.077(6) 0.009(4) 0.006(4) 0.008(4)
C37 0.038(4) 0.067(5) 0.059(5) -0.002(4) 0.010(4) -0.002(4)
C38 0.046(4) 0.057(5) 0.059(5) 0.000(4) 0.002(4) 0.004(4)
C39 0.062(5) 0.033(4) 0.081(6) -0.002(4) -0.003(5) -0.002(4)
C40 0.038(4) 0.052(4) 0.069(5) 0.002(4) 0.002(4) 0.000(3)
C41 0.044(4) 0.052(5) 0.063(5) -0.004(4) -0.005(4) 0.007(4)
C42 0.032(4) 0.037(4) 0.079(5) -0.001(4) 0.009(4) 0.000(3)
C43 0.050(4) 0.036(4) 0.063(5) -0.003(3) 0.004(4) 0.014(3)
C44 0.032(4) 0.038(4) 0.078(5) -0.001(4) -0.001(4) -0.004(3)
C45 0.054(5) 0.043(4) 0.066(5) 0.002(4) 0.002(4) 0.001(4)
C46 0.042(4) 0.035(4) 0.085(6) -0.003(4) -0.006(4) 0.008(3)
C47 0.038(4) 0.049(4) 0.068(5) 0.002(4) 0.003(4) 0.013(4)
C48 0.067(6) 0.035(4) 0.077(6) -0.008(4) -0.002(5) -0.010(4)
C49 0.040(4) 0.051(5) 0.071(5) -0.003(4) -0.004(4) -0.002(4)
C50 0.035(4) 0.037(4) 0.079(5) 0.002(4) 0.000(4) 0.001(3)
C51 0.052(5) 0.023(3) 0.083(6) -0.005(4) 0.004(4) -0.007(3)
C52 0.053(5) 0.029(4) 0.086(6) 0.001(4) -0.011(4) -0.005(3)
C53 0.061(5) 0.037(4) 0.071(5) -0.002(4) 0.001(4) -0.011(4)
C54 0.053(5) 0.052(5) 0.070(5) 0.001(4) 0.009(4) -0.021(4)
C55 0.061(5) 0.034(4) 0.070(5) -0.001(4) 0.008(4) 0.008(4)
C56 0.057(5) 0.048(5) 0.078(6) 0.001(4) -0.003(5) -0.006(4)
C57 0.049(5) 0.051(5) 0.094(7) -0.013(5) -0.014(5) -0.017(4)

loop_
_atom_type_symbol
_atom_type_description
_atom_type_scat_dispersion_real
_atom_type_scat_dispersion_imag
_atom_type_scat_source
C C 0.0181 0.0091 'International Tables Vol C Tables 4.2.6.8 and 6.1.1.4'
H H 0.0000 0.0000 'International Tables Vol C Tables 4.2.6.8 and 6.1.1.4'
N N 0.0311 0.0180 'International Tables Vol C Tables 4.2.6.8 and 6.1.1.4'
O O 0.0492 0.0322 'International Tables Vol C Tables 4.2.6.8 and 6.1.1.4'
Se Se -0.7943 1.1372 'International Tables Vol C Tables 4.2.6.8 and 6.1.1.4'

loop_
_geom_angle_atom_site_label_1
_geom_angle_atom_site_label_2
_geom_angle_atom_site_label_3
_geom_angle
_geom_angle_site_symmetry_1
_geom_angle_site_symmetry_3
_geom_angle_publ_flag
C00X Se1 C22 98.2(3) . . ?
C14 O2 C28 115.9(7) . . ?
C6 N1 H1 124.7 . . ?
C7 N1 H1 124.7 . . ?
C7 N1 C6 110.6(8) . . ?
C00X N2 C10 126.0(7) . . ?
C12 N2 C00X 109.6(7) . . ?
C12 N2 C10 124.4(7) . . ?
N2 C00X Se1 122.2(6) . . ?
C15 C00X Se1 128.4(6) . . ?
C15 C00X N2 109.1(7) . . ?
C2 C1 C6 116.4(8) . . ?
C2 C1 C8 134.4(9) . . ?
C8 C1 C6 109.1(8) . . ?
C1 C2 H2 120.0 . . ?
C1 C2 C3 119.9(9) . . ?
C3 C2 H2 120.0 . . ?
C2 C3 H3 120.3 . . ?
C2 C3 C4 119.4(9) . . ?
C4 C3 H3 120.3 . . ?
C3 C4 H4 119.0 . . ?
C5 C4 C3 122.1(10) . . ?
C5 C4 H4 119.0 . . ?
C4 C5 H5 121.3 . . ?
C4 C5 C6 117.4(9) . . ?
C6 C5 H5 121.3 . . ?
N1 C6 C1 104.5(8) . . ?
C5 C6 N1 130.5(9) . . ?
C5 C6 C1 124.8(8) . . ?
N1 C7 H7 125.4 . . ?
N1 C7 C8 109.3(8) . . ?
C8 C7 H7 125.4 . . ?
C1 C8 C9 128.2(8) . . ?
C7 C8 C1 106.4(8) . . ?
C7 C8 C9 125.3(8) . . ?
C8 C9 H9A 110.0 . . ?
C8 C9 H9B 110.0 . . ?
C8 C9 C10 108.3(7) . . ?
H9A C9 H9B 108.4 . . ?
C10 C9 H9A 110.0 . . ?
C10 C9 H9B 110.0 . . ?
N2 C10 C9 113.2(7) . . ?
N2 C10 H10A 108.9 . . ?
N2 C10 H10B 108.9 . . ?
C9 C10 H10A 108.9 . . ?
C9 C10 H10B 108.9 . . ?
H10A C10 H10B 107.8 . . ?
H11A C11 H11B 109.5 . . ?
H11A C11 H11C 109.5 . . ?
H11B C11 H11C 109.5 . . ?
C12 C11 H11A 109.5 . . ?
C12 C11 H11B 109.5 . . ?
C12 C11 H11C 109.5 . . ?
N2 C12 C11 121.6(8) . . ?
N2 C12 C13 106.7(7) . . ?
C13 C12 C11 131.6(8) . . ?
C12 C13 C14 126.1(8) . . ?
C12 C13 C15 109.6(8) . . ?
C15 C13 C14 124.1(8) . . ?
O1 C14 O2 121.6(8) . . ?
O1 C14 C13 123.9(8) . . ?
O2 C14 C13 114.4(7) . . ?
C00X C15 C13 104.9(7) . . ?
C00X C15 C16 125.9(7) . . ?
C13 C15 C16 129.1(8) . . ?
C17 C16 C15 122.3(8) . . ?
C17 C16 C21 120.2(8) . . ?
C21 C16 C15 117.5(7) . . ?
C16 C17 H17 119.5 . . ?
C16 C17 C18 121.0(8) . . ?
C18 C17 H17 119.5 . . ?
C17 C18 H18 119.6 . . ?
C19 C18 C17 120.8(8) . . ?
C19 C18 H18 119.6 . . ?
C18 C19 H19 120.7 . . ?
C18 C19 C20 118.6(9) . . ?
C20 C19 H19 120.7 . . ?
C19 C20 H20 119.1 . . ?
C21 C20 C19 121.9(9) . . ?
C21 C20 H20 119.1 . . ?
C16 C21 H21 121.2 . . ?
C20 C21 C16 117.6(8) . . ?
C20 C21 H21 121.2 . . ?
C23 C22 Se1 124.7(7) . . ?
C23 C22 C27 121.8(8) . . ?
C27 C22 Se1 113.6(6) . . ?
C22 C23 H23 120.0 . . ?
C22 C23 C24 120.0(8) . . ?
C24 C23 H23 120.0 . . ?
C23 C24 H24 119.7 . . ?
C23 C24 C25 120.6(8) . . ?
C25 C24 H24 119.7 . . ?
C24 C25 H25 120.9 . . ?
C26 C25 C24 118.1(8) . . ?
C26 C25 H25 120.9 . . ?
C25 C26 H26 119.6 . . ?
C25 C26 C27 120.8(8) . . ?
C27 C26 H26 119.6 . . ?
C22 C27 C26 118.6(8) . . ?
C22 C27 H27 120.7 . . ?
C26 C27 H27 120.7 . . ?
O2 C28 H28A 109.5 . . ?
O2 C28 H28B 109.5 . . ?
O2 C28 H28C 109.5 . . ?
H28A C28 H28B 109.5 . . ?
H28A C28 H28C 109.5 . . ?
H28B C28 H28C 109.5 . . ?
C43 Se2 C44 101.0(4) . . ?
C56 O3 C57 116.2(7) . . ?
C29 N3 H3A 125.4 . . ?
C36 N3 H3A 125.4 . . ?
C36 N3 C29 109.3(7) . . ?
C40 N4 C38 125.2(8) . . ?
C40 N4 C43 108.8(7) . . ?
C43 N4 C38 126.0(7) . . ?
N3 C29 H29 125.4 . . ?
N3 C29 C30 109.3(8) . . ?
C30 C29 H29 125.4 . . ?
C29 C30 C37 124.3(8) . . ?
C31 C30 C29 105.3(8) . . ?
C31 C30 C37 130.0(8) . . ?
C30 C31 C32 131.0(9) . . ?
C30 C31 C36 110.2(8) . . ?
C36 C31 C32 118.7(9) . . ?
C31 C32 H32 121.5 . . ?
C33 C32 C31 117.0(9) . . ?
C33 C32 H32 121.5 . . ?
C32 C33 H33 118.0 . . ?
C34 C33 C32 123.9(9) . . ?
C34 C33 H33 118.0 . . ?
C33 C34 H34 119.9 . . ?
C33 C34 C35 120.3(9) . . ?
C35 C34 H34 119.9 . . ?
C34 C35 H35 121.2 . . ?
C36 C35 C34 117.6(9) . . ?
C36 C35 H35 121.2 . . ?
N3 C36 C31 105.9(8) . . ?
N3 C36 C35 131.9(9) . . ?
C35 C36 C31 122.2(8) . . ?
C30 C37 H37A 109.1 . . ?
C30 C37 H37B 109.1 . . ?
C30 C37 C38 112.4(7) . . ?
H37A C37 H37B 107.8 . . ?
C38 C37 H37A 109.1 . . ?
C38 C37 H37B 109.1 . . ?
N4 C38 C37 114.9(7) . . ?
N4 C38 H38A 108.6 . . ?
N4 C38 H38B 108.6 . . ?
C37 C38 H38A 108.6 . . ?
C37 C38 H38B 108.6 . . ?
H38A C38 H38B 107.5 . . ?
H39A C39 H39B 109.5 . . ?
H39A C39 H39C 109.5 . . ?
H39B C39 H39C 109.5 . . ?
C40 C39 H39A 109.5 . . ?
C40 C39 H39B 109.5 . . ?
C40 C39 H39C 109.5 . . ?
N4 C40 C39 120.9(9) . . ?
C41 C40 N4 108.5(8) . . ?
C41 C40 C39 130.4(9) . . ?
C40 C41 C42 107.8(8) . . ?
C40 C41 C56 128.0(9) . . ?
C42 C41 C56 124.0(8) . . ?
C41 C42 C50 127.0(8) . . ?
C43 C42 C41 107.2(8) . . ?
C43 C42 C50 125.3(8) . . ?
N4 C43 Se2 123.7(6) . . ?
N4 C43 C42 107.7(7) . . ?
C42 C43 Se2 128.6(6) . . ?
C45 C44 Se2 119.0(6) . . ?
C45 C44 C49 118.7(8) . . ?
C49 C44 Se2 122.2(6) . . ?
C44 C45 H45 119.7 . . ?
C46 C45 C44 120.7(9) . . ?
C46 C45 H45 119.7 . . ?
C45 C46 H46 118.9 . . ?
C45 C46 C47 122.2(9) . . ?
C47 C46 H46 118.9 . . ?
C46 C47 H47 121.1 . . ?
C46 C47 C48 117.9(8) . . ?
C48 C47 H47 121.1 . . ?
C47 C48 H48 119.4 . . ?
C49 C48 C47 121.1(9) . . ?
C49 C48 H48 119.4 . . ?
C44 C49 H49 120.3 . . ?
C48 C49 C44 119.4(8) . . ?
C48 C49 H49 120.3 . . ?
C51 C50 C42 121.8(8) . . ?
C51 C50 C55 118.0(8) . . ?
C55 C50 C42 120.2(7) . . ?
C50 C51 H51 119.1 . . ?
C50 C51 C52 121.8(9) . . ?
C52 C51 H51 119.1 . . ?
C51 C52 H52 119.5 . . ?
C51 C52 C53 120.9(8) . . ?
C53 C52 H52 119.5 . . ?
C52 C53 H53 121.6 . . ?
C54 C53 C52 116.9(8) . . ?
C54 C53 H53 121.6 . . ?
C53 C54 H54 118.9 . . ?
C55 C54 C53 122.1(9) . . ?
C55 C54 H54 118.9 . . ?
C50 C55 H55 119.9 . . ?
C54 C55 C50 120.2(8) . . ?
C54 C55 H55 119.9 . . ?
O3 C56 C41 113.6(8) . . ?
O4 C56 O3 121.9(9) . . ?
O4 C56 C41 124.5(9) . . ?
O3 C57 H57A 109.5 . . ?
O3 C57 H57B 109.5 . . ?
O3 C57 H57C 109.5 . . ?
H57A C57 H57B 109.5 . . ?
H57A C57 H57C 109.5 . . ?
H57B C57 H57C 109.5 . . ?

loop_
_geom_bond_atom_site_label_1
_geom_bond_atom_site_label_2
_geom_bond_distance
_geom_bond_site_symmetry_2
_geom_bond_publ_flag
Se1 C00X 1.889(8) . ?
Se1 C22 1.932(9) . ?
O1 C14 1.234(11) . ?
O2 C14 1.336(10) . ?
O2 C28 1.465(12) . ?
N1 H1 0.8800 . ?
N1 C6 1.405(12) . ?
N1 C7 1.362(13) . ?
N2 C00X 1.395(10) . ?
N2 C10 1.476(11) . ?
N2 C12 1.378(11) . ?
C00X C15 1.391(12) . ?
C1 C2 1.381(12) . ?
C1 C6 1.431(12) . ?
C1 C8 1.412(12) . ?
C2 H2 0.9500 . ?
C2 C3 1.405(14) . ?
C3 H3 0.9500 . ?
C3 C4 1.422(15) . ?
C4 H4 0.9500 . ?
C4 C5 1.340(14) . ?
C5 H5 0.9500 . ?
C5 C6 1.358(13) . ?
C7 H7 0.9500 . ?
C7 C8 1.393(13) . ?
C8 C9 1.511(13) . ?
C9 H9A 0.9900 . ?
C9 H9B 0.9900 . ?
C9 C10 1.523(12) . ?
C10 H10A 0.9900 . ?
C10 H10B 0.9900 . ?
C11 H11A 0.9800 . ?
C11 H11B 0.9800 . ?
C11 H11C 0.9800 . ?
C11 C12 1.504(12) . ?
C12 C13 1.391(12) . ?
C13 C14 1.472(13) . ?
C13 C15 1.439(11) . ?
C15 C16 1.468(12) . ?
C16 C17 1.392(11) . ?
C16 C21 1.431(12) . ?
C17 H17 0.9500 . ?
C17 C18 1.395(13) . ?
C18 H18 0.9500 . ?
C18 C19 1.380(14) . ?
C19 H19 0.9500 . ?
C19 C20 1.430(12) . ?
C20 H20 0.9500 . ?
C20 C21 1.401(12) . ?
C21 H21 0.9500 . ?
C22 C23 1.367(12) . ?
C22 C27 1.398(12) . ?
C23 H23 0.9500 . ?
C23 C24 1.387(12) . ?
C24 H24 0.9500 . ?
C24 C25 1.458(13) . ?
C25 H25 0.9500 . ?
C25 C26 1.370(13) . ?
C26 H26 0.9500 . ?
C26 C27 1.443(12) . ?
C27 H27 0.9500 . ?
C28 H28A 0.9800 . ?
C28 H28B 0.9800 . ?
C28 H28C 0.9800 . ?
Se2 C43 1.850(9) . ?
Se2 C44 1.927(8) . ?
O3 C56 1.327(11) . ?
O3 C57 1.432(11) . ?
O4 C56 1.226(12) . ?
N3 H3A 0.8800 . ?
N3 C29 1.389(12) . ?
N3 C36 1.373(12) . ?
N4 C38 1.411(12) . ?
N4 C40 1.405(12) . ?
N4 C43 1.407(11) . ?
C29 H29 0.9500 . ?
C29 C30 1.398(12) . ?
C30 C31 1.394(12) . ?
C30 C37 1.477(13) . ?
C31 C32 1.445(12) . ?
C31 C36 1.414(13) . ?
C32 H32 0.9500 . ?
C32 C33 1.407(14) . ?
C33 H33 0.9500 . ?
C33 C34 1.359(14) . ?
C34 H34 0.9500 . ?
C34 C35 1.421(13) . ?
C35 H35 0.9500 . ?
C35 C36 1.412(13) . ?
C37 H37A 0.9900 . ?
C37 H37B 0.9900 . ?
C37 C38 1.540(12) . ?
C38 H38A 0.9900 . ?
C38 H38B 0.9900 . ?
C39 H39A 0.9800 . ?
C39 H39B 0.9800 . ?
C39 H39C 0.9800 . ?
C39 C40 1.471(12) . ?
C40 C41 1.386(13) . ?
C41 C42 1.445(12) . ?
C41 C56 1.451(14) . ?
C42 C43 1.408(13) . ?
C42 C50 1.470(12) . ?
C44 C45 1.384(12) . ?
C44 C49 1.419(12) . ?
C45 H45 0.9500 . ?
C45 C46 1.340(12) . ?
C46 H46 0.9500 . ?
C46 C47 1.385(12) . ?
C47 H47 0.9500 . ?
C47 C48 1.398(13) . ?
C48 H48 0.9500 . ?
C48 C49 1.365(13) . ?
C49 H49 0.9500 . ?
C50 C51 1.370(11) . ?
C50 C55 1.416(13) . ?
C51 H51 0.9500 . ?
C51 C52 1.388(13) . ?
C52 H52 0.9500 . ?
C52 C53 1.408(13) . ?
C53 H53 0.9500 . ?
C53 C54 1.397(13) . ?
C54 H54 0.9500 . ?
C54 C55 1.378(13) . ?
C55 H55 0.9500 . ?
C57 H57A 0.9800 . ?
C57 H57B 0.9800 . ?
C57 H57C 0.9800 . ?

loop_
_geom_torsion_atom_site_label_1
_geom_torsion_atom_site_label_2
_geom_torsion_atom_site_label_3
_geom_torsion_atom_site_label_4
_geom_torsion
_geom_torsion_site_symmetry_1
_geom_torsion_site_symmetry_2
_geom_torsion_site_symmetry_3
_geom_torsion_site_symmetry_4
_geom_torsion_publ_flag
Se1 C00X C15 C13 -176.9(6) . . . . ?
Se1 C00X C15 C16 2.1(12) . . . . ?
Se1 C22 C23 C24 178.6(7) . . . . ?
Se1 C22 C27 C26 -177.9(7) . . . . ?
N1 C7 C8 C1 3.4(10) . . . . ?
N1 C7 C8 C9 -179.9(8) . . . . ?
N2 C00X C15 C13 -2.9(8) . . . . ?
N2 C00X C15 C16 176.1(7) . . . . ?
N2 C12 C13 C14 175.6(8) . . . . ?
N2 C12 C13 C15 -0.6(9) . . . . ?
C00X N2 C10 C9 -84.0(10) . . . . ?
C00X N2 C12 C11 174.7(7) . . . . ?
C00X N2 C12 C13 -1.2(9) . . . . ?
C00X C15 C16 C17 55.9(12) . . . . ?
C00X C15 C16 C21 -124.8(9) . . . . ?
C1 C2 C3 C4 -1.6(13) . . . . ?
C1 C8 C9 C10 -69.1(11) . . . . ?
C2 C1 C6 N1 -177.2(7) . . . . ?
C2 C1 C6 C5 -1.0(13) . . . . ?
C2 C1 C8 C7 175.9(10) . . . . ?
C2 C1 C8 C9 -0.7(17) . . . . ?
C2 C3 C4 C5 2.1(15) . . . . ?
C3 C4 C5 C6 -2.0(14) . . . . ?
C4 C5 C6 N1 176.6(9) . . . . ?
C4 C5 C6 C1 1.5(14) . . . . ?
C6 N1 C7 C8 -2.0(10) . . . . ?
C6 C1 C2 C3 1.0(12) . . . . ?
C6 C1 C8 C7 -3.5(10) . . . . ?
C6 C1 C8 C9 179.9(8) . . . . ?
C7 N1 C6 C1 -0.2(10) . . . . ?
C7 N1 C6 C5 -176.1(9) . . . . ?
C7 C8 C9 C10 114.9(10) . . . . ?
C8 C1 C2 C3 -178.4(9) . . . . ?
C8 C1 C6 N1 2.3(9) . . . . ?
C8 C1 C6 C5 178.5(9) . . . . ?
C8 C9 C10 N2 177.9(7) . . . . ?
C10 N2 C00X Se1 -3.2(11) . . . . ?
C10 N2 C00X C15 -177.7(7) . . . . ?
C10 N2 C12 C11 -5.0(12) . . . . ?
C10 N2 C12 C13 179.2(7) . . . . ?
C11 C12 C13 C14 0.3(15) . . . . ?
C11 C12 C13 C15 -175.9(8) . . . . ?
C12 N2 C00X Se1 177.2(5) . . . . ?
C12 N2 C00X C15 2.7(9) . . . . ?
C12 N2 C10 C9 95.5(9) . . . . ?
C12 C13 C14 O1 -160.0(9) . . . . ?
C12 C13 C14 O2 21.6(13) . . . . ?
C12 C13 C15 C00X 2.2(9) . . . . ?
C12 C13 C15 C16 -176.8(8) . . . . ?
C13 C15 C16 C17 -125.3(10) . . . . ?
C13 C15 C16 C21 54.0(12) . . . . ?
C14 C13 C15 C00X -174.2(8) . . . . ?
C14 C13 C15 C16 6.9(13) . . . . ?
C15 C13 C14 O1 15.7(14) . . . . ?
C15 C13 C14 O2 -162.6(8) . . . . ?
C15 C16 C17 C18 -179.9(8) . . . . ?
C15 C16 C21 C20 179.1(8) . . . . ?
C16 C17 C18 C19 0.7(14) . . . . ?
C17 C16 C21 C20 -1.6(12) . . . . ?
C17 C18 C19 C20 -1.2(14) . . . . ?
C18 C19 C20 C21 0.3(14) . . . . ?
C19 C20 C21 C16 1.1(13) . . . . ?
C21 C16 C17 C18 0.8(12) . . . . ?
C22 Se1 C00X N2 95.2(6) . . . . ?
C22 Se1 C00X C15 -91.5(7) . . . . ?
C22 C23 C24 C25 -1.0(14) . . . . ?
C23 C22 C27 C26 1.2(14) . . . . ?
C23 C24 C25 C26 1.5(14) . . . . ?
C24 C25 C26 C27 -0.6(14) . . . . ?
C25 C26 C27 C22 -0.7(13) . . . . ?
C27 C22 C23 C24 -0.3(15) . . . . ?
C28 O2 C14 O1 3.9(12) . . . . ?
C28 O2 C14 C13 -177.8(8) . . . . ?
Se2 C44 C45 C46 179.3(7) . . . . ?
Se2 C44 C49 C48 -179.7(7) . . . . ?
N3 C29 C30 C31 0.7(10) . . . . ?
N3 C29 C30 C37 174.4(8) . . . . ?
N4 C40 C41 C42 -0.8(10) . . . . ?
N4 C40 C41 C56 -175.2(9) . . . . ?
C29 N3 C36 C31 0.3(10) . . . . ?
C29 N3 C36 C35 -177.7(10) . . . . ?
C29 C30 C31 C32 -178.0(9) . . . . ?
C29 C30 C31 C36 -0.5(10) . . . . ?
C29 C30 C37 C38 -105.7(10) . . . . ?
C30 C31 C32 C33 179.3(9) . . . . ?
C30 C31 C36 N3 0.1(10) . . . . ?
C30 C31 C36 C35 178.3(8) . . . . ?
C30 C37 C38 N4 -179.0(8) . . . . ?
C31 C30 C37 C38 66.4(13) . . . . ?
C31 C32 C33 C34 -2.1(15) . . . . ?
C32 C31 C36 N3 178.0(8) . . . . ?
C32 C31 C36 C35 -3.8(13) . . . . ?
C32 C33 C34 C35 3.7(16) . . . . ?
C33 C34 C35 C36 -5.1(14) . . . . ?
C34 C35 C36 N3 -177.1(9) . . . . ?
C34 C35 C36 C31 5.3(14) . . . . ?
C36 N3 C29 C30 -0.6(10) . . . . ?
C36 C31 C32 C33 2.0(13) . . . . ?
C37 C30 C31 C32 8.8(16) . . . . ?
C37 C30 C31 C36 -173.7(9) . . . . ?
C38 N4 C40 C39 4.9(13) . . . . ?
C38 N4 C40 C41 179.8(8) . . . . ?
C38 N4 C43 Se2 -0.6(12) . . . . ?
C38 N4 C43 C42 -178.5(8) . . . . ?
C39 C40 C41 C42 173.4(9) . . . . ?
C39 C40 C41 C56 -1.0(16) . . . . ?
C40 N4 C38 C37 -95.7(10) . . . . ?
C40 N4 C43 Se2 179.9(6) . . . . ?
C40 N4 C43 C42 2.0(9) . . . . ?
C40 C41 C42 C43 2.0(10) . . . . ?
C40 C41 C42 C50 174.0(8) . . . . ?
C40 C41 C56 O3 -28.0(14) . . . . ?
C40 C41 C56 O4 150.6(10) . . . . ?
C41 C42 C43 Se2 179.8(6) . . . . ?
C41 C42 C43 N4 -2.4(9) . . . . ?
C41 C42 C50 C51 129.0(10) . . . . ?
C41 C42 C50 C55 -51.4(12) . . . . ?
C42 C41 C56 O3 158.5(8) . . . . ?
C42 C41 C56 O4 -22.9(15) . . . . ?
C42 C50 C51 C52 -178.2(8) . . . . ?
C42 C50 C55 C54 179.5(8) . . . . ?
C43 N4 C38 C37 84.8(11) . . . . ?
C43 N4 C40 C39 -175.6(8) . . . . ?
C43 N4 C40 C41 -0.7(10) . . . . ?
C43 C42 C50 C51 -60.4(12) . . . . ?
C43 C42 C50 C55 119.2(10) . . . . ?
C44 Se2 C43 N4 -92.2(7) . . . . ?
C44 Se2 C43 C42 85.2(8) . . . . ?
C44 C45 C46 C47 1.1(15) . . . . ?
C45 C44 C49 C48 2.8(14) . . . . ?
C45 C46 C47 C48 1.0(14) . . . . ?
C46 C47 C48 C49 -1.2(14) . . . . ?
C47 C48 C49 C44 -0.7(14) . . . . ?
C49 C44 C45 C46 -3.0(14) . . . . ?
C50 C42 C43 Se2 7.7(13) . . . . ?
C50 C42 C43 N4 -174.6(7) . . . . ?
C50 C51 C52 C53 -3.1(14) . . . . ?
C51 C50 C55 C54 -0.9(13) . . . . ?
C51 C52 C53 C54 2.4(14) . . . . ?
C52 C53 C54 C55 -1.1(14) . . . . ?
C53 C54 C55 C50 0.4(14) . . . . ?
C55 C50 C51 C52 2.2(13) . . . . ?
C56 C41 C42 C43 176.7(8) . . . . ?
C56 C41 C42 C50 -11.4(14) . . . . ?
C57 O3 C56 O4 -2.5(14) . . . . ?
C57 O3 C56 C41 176.2(8) . . . . ?
